data_4106406
loop_
_publ_author_name
'Bishwajit Paul'
'Glenn L. Butterfoss'
'Mikki G. Boswell'
'P. Douglas Renfrew'
'Fanny G. Yeung'
'Neel H. Shah'
'Christian Wolf'
'Richard Bonneau'
'Kent Kirshenbaum'

_publ_section_title
;
 Peptoid Atropisomers
;
_journal_name_full 'Journal of the American Chemical Society'
_journal_page_first 10910
_journal_page_last 10919
_journal_paper_doi 10.1021/ja2028684
_journal_volume 133
_journal_year 2011
_chemical_formula_moiety 'C16 H21 N O5'
_chemical_formula_sum 'C16 H21 N O5'
_chemical_formula_weight 307.34
_chemical_name_systematic
; 
 ? 
;
_space_group_IT_number 14
_symmetry_cell_setting monoclinic
_symmetry_space_group_name_Hall '-P 2ybc'
_symmetry_space_group_name_H-M 'P 1 21/c 1'
_atom_sites_solution_hydrogens geom
_atom_sites_solution_primary direct
_atom_sites_solution_secondary difmap
_audit_creation_method SHELXL-97
_cell_angle_alpha 90.00
_cell_angle_beta 96.0170(10)
_cell_angle_gamma 90.00
_cell_formula_units_Z 4
_cell_length_a 8.6027(7)
_cell_length_b 10.4781(8)
_cell_length_c 17.9484(14)
_cell_measurement_reflns_used 9855
_cell_measurement_temperature 100(2)
_cell_measurement_theta_max 29.74
_cell_measurement_theta_min 2.25
_cell_volume 1609.0(2)
_computing_cell_refinement 'Bruker SAINT'
_computing_data_collection 'Bruker APEX2'
_computing_data_reduction 'Bruker SAINT'
_computing_molecular_graphics 'Bruker SHELXTL'
_computing_publication_material 'Bruker SHELXTL'
_computing_structure_refinement 'SHELXL-97 (Sheldrick, 2008)'
_computing_structure_solution 'SHELXS-97 (Sheldrick, 2008)'
_diffrn_ambient_temperature 100(2)
_diffrn_measured_fraction_theta_full 0.997
_diffrn_measured_fraction_theta_max 0.997
_diffrn_measurement_device_type 'Bruker APEX-II CCD'
_diffrn_measurement_method '\f and \w scans'
_diffrn_radiation_monochromator graphite
_diffrn_radiation_source 'fine-focus sealed tube'
_diffrn_radiation_type MoK\a
_diffrn_radiation_wavelength 0.71073
_diffrn_reflns_av_R_equivalents 0.0324
_diffrn_reflns_av_sigmaI/netI 0.0124
_diffrn_reflns_limit_h_max 11
_diffrn_reflns_limit_h_min -11
_diffrn_reflns_limit_k_max 14
_diffrn_reflns_limit_k_min -14
_diffrn_reflns_limit_l_max 24
_diffrn_reflns_limit_l_min -25
_diffrn_reflns_number 61193
_diffrn_reflns_theta_full 29.75
_diffrn_reflns_theta_max 29.75
_diffrn_reflns_theta_min 2.25
_exptl_absorpt_coefficient_mu 0.094
_exptl_absorpt_correction_T_max 0.9847
_exptl_absorpt_correction_T_min 0.9463
_exptl_absorpt_correction_type multi-scan
_exptl_absorpt_process_details SADABS
_exptl_crystal_colour colorless
_exptl_crystal_density_diffrn 1.269
_exptl_crystal_description block
_exptl_crystal_F_000 656
_exptl_crystal_size_max 0.59
_exptl_crystal_size_mid 0.36
_exptl_crystal_size_min 0.16
_refine_diff_density_max 0.437
_refine_diff_density_min -0.209
_refine_diff_density_rms 0.041
_refine_ls_extinction_method none
_refine_ls_goodness_of_fit_ref 1.041
_refine_ls_hydrogen_treatment constr
_refine_ls_matrix_type full
_refine_ls_number_parameters 204
_refine_ls_number_reflns 4573
_refine_ls_number_restraints 0
_refine_ls_restrained_S_all 1.041
_refine_ls_R_factor_all 0.0387
_refine_ls_R_factor_gt 0.0343
_refine_ls_shift/su_max 0.001
_refine_ls_shift/su_mean 0.000
_refine_ls_structure_factor_coef Fsqd
_refine_ls_weighting_details 'calc w=1/[\s^2^(Fo^2^)+(0.0517P)^2^+0.4527P] where P=(Fo^2^+2Fc^2^)/3'
_refine_ls_weighting_scheme calc
_refine_ls_wR_factor_gt 0.0923
_refine_ls_wR_factor_ref 0.0969
_reflns_number_gt 4117
_reflns_number_total 4573
_reflns_threshold_expression >2sigma(I)
_cod_data_source_file ja2028684_si_002.cif
_cod_data_source_block 09ktk1h
_cod_original_sg_symbol_H-M 'P 21/c'
_cod_database_code 4106406

loop_
_symmetry_equiv_pos_as_xyz
'x, y, z'
'-x, y+1/2, -z+1/2'
'-x, -y, -z'
'x, -y-1/2, z-1/2'

loop_
_atom_site_label
_atom_site_type_symbol
_atom_site_fract_x
_atom_site_fract_y
_atom_site_fract_z
_atom_site_U_iso_or_equiv
_atom_site_adp_type
_atom_site_occupancy
_atom_site_symmetry_multiplicity
_atom_site_calc_flag
_atom_site_refinement_flags
N1 N 0.62263(8) 0.72230(7) 0.44386(4) 0.01547(14) Uani 1 1 d .
O1 O 0.67131(8) 0.58817(6) 0.35113(3) 0.01995(14) Uani 1 1 d .
O2 O 0.32589(8) 0.63082(6) 0.39598(3) 0.02119(14) Uani 1 1 d .
O3 O 0.29943(7) 0.78062(6) 0.30399(3) 0.01625(13) Uani 1 1 d .
O4 O 0.82628(9) 0.93366(7) 0.44304(4) 0.02754(16) Uani 1 1 d .
O5 O 0.75624(8) 1.08300(6) 0.52254(4) 0.02183(14) Uani 1 1 d .
C1 C 0.63048(9) 0.75446(8) 0.52164(4) 0.01535(15) Uani 1 1 d .
C2 C 0.69361(9) 0.87128(8) 0.54880(4) 0.01575(15) Uani 1 1 d .
C3 C 0.69148(10) 0.90073(8) 0.62499(5) 0.01863(16) Uani 1 1 d .
H3 H 0.7326 0.9800 0.6436 0.022 Uiso 1 1 calc R
C4 C 0.63009(11) 0.81550(9) 0.67367(5) 0.02113(17) Uani 1 1 d .
H4 H 0.6297 0.8364 0.7252 0.025 Uiso 1 1 calc R
C5 C 0.56924(11) 0.69953(9) 0.64645(5) 0.02133(17) Uani 1 1 d .
H5 H 0.5285 0.6404 0.6795 0.026 Uiso 1 1 calc R
C6 C 0.56812(10) 0.67007(8) 0.57064(5) 0.01883(16) Uani 1 1 d .
H6 H 0.5243 0.5915 0.5522 0.023 Uiso 1 1 calc R
C7 C 0.69829(9) 0.62024(8) 0.41707(4) 0.01512(15) Uani 1 1 d .
C8 C 0.81852(10) 0.55368(8) 0.47038(5) 0.01909(16) Uani 1 1 d .
H8A H 0.7658 0.5002 0.5048 0.029 Uiso 1 1 calc R
H8B H 0.8832 0.6174 0.4991 0.029 Uiso 1 1 calc R
H8C H 0.8848 0.5002 0.4420 0.029 Uiso 1 1 calc R
C9 C 0.52164(10) 0.79481(8) 0.38955(4) 0.01612(15) Uani 1 1 d .
H9A H 0.5780 0.8131 0.3454 0.019 Uiso 1 1 calc R
H9B H 0.4954 0.8773 0.4120 0.019 Uiso 1 1 calc R
C10 C 0.37152(10) 0.72295(8) 0.36439(4) 0.01553(15) Uani 1 1 d .
C11 C 0.14956(10) 0.73053(8) 0.26650(5) 0.01805(16) Uani 1 1 d .
C12 C 0.11265(11) 0.82639(9) 0.20327(5) 0.02213(18) Uani 1 1 d .
H12A H 0.1000 0.9115 0.2245 0.033 Uiso 1 1 calc R
H12B H 0.0157 0.8015 0.1732 0.033 Uiso 1 1 calc R
H12C H 0.1985 0.8278 0.1714 0.033 Uiso 1 1 calc R
C13 C 0.17754(13) 0.59788(9) 0.23595(5) 0.0268(2) Uani 1 1 d .
H13A H 0.2690 0.5998 0.2077 0.040 Uiso 1 1 calc R
H13B H 0.0856 0.5709 0.2028 0.040 Uiso 1 1 calc R
H13C H 0.1960 0.5375 0.2776 0.040 Uiso 1 1 calc R
C14 C 0.02380(11) 0.73280(12) 0.32010(6) 0.0299(2) Uani 1 1 d .
H14A H 0.0481 0.6689 0.3595 0.045 Uiso 1 1 calc R
H14B H -0.0778 0.7133 0.2925 0.045 Uiso 1 1 calc R
H14C H 0.0201 0.8176 0.3428 0.045 Uiso 1 1 calc R
C15 C 0.76605(10) 0.96225(8) 0.49833(5) 0.01690(16) Uani 1 1 d .
C16 C 0.82121(12) 1.17823(9) 0.47645(5) 0.02542(19) Uani 1 1 d .
H16A H 0.9317 1.1593 0.4729 0.038 Uiso 1 1 calc R
H16B H 0.8117 1.2627 0.4990 0.038 Uiso 1 1 calc R
H16C H 0.7642 1.1773 0.4262 0.038 Uiso 1 1 calc R

loop_
_atom_site_aniso_label
_atom_site_aniso_U_11
_atom_site_aniso_U_22
_atom_site_aniso_U_33
_atom_site_aniso_U_23
_atom_site_aniso_U_13
_atom_site_aniso_U_12
N1 0.0197(3) 0.0146(3) 0.0115(3) -0.0003(2) -0.0009(2) 0.0039(2)
O1 0.0257(3) 0.0198(3) 0.0145(3) -0.0022(2) 0.0029(2) 0.0023(2)
O2 0.0250(3) 0.0201(3) 0.0185(3) 0.0056(2) 0.0026(2) -0.0013(2)
O3 0.0174(3) 0.0164(3) 0.0142(3) 0.0022(2) -0.0014(2) -0.0012(2)
O4 0.0369(4) 0.0229(3) 0.0253(3) -0.0049(3) 0.0151(3) -0.0034(3)
O5 0.0329(3) 0.0144(3) 0.0196(3) 0.0002(2) 0.0089(2) -0.0002(2)
C1 0.0176(3) 0.0161(4) 0.0120(3) -0.0005(3) 0.0000(3) 0.0033(3)
C2 0.0179(3) 0.0156(4) 0.0136(3) 0.0000(3) 0.0010(3) 0.0025(3)
C3 0.0235(4) 0.0178(4) 0.0141(3) -0.0020(3) -0.0004(3) 0.0032(3)
C4 0.0270(4) 0.0234(4) 0.0129(3) 0.0001(3) 0.0014(3) 0.0042(3)
C5 0.0261(4) 0.0221(4) 0.0162(4) 0.0035(3) 0.0037(3) 0.0015(3)
C6 0.0223(4) 0.0171(4) 0.0170(4) 0.0005(3) 0.0017(3) 0.0003(3)
C7 0.0169(3) 0.0136(3) 0.0151(3) 0.0007(3) 0.0026(3) 0.0000(3)
C8 0.0200(4) 0.0184(4) 0.0187(4) 0.0021(3) 0.0010(3) 0.0048(3)
C9 0.0187(4) 0.0147(3) 0.0143(3) 0.0015(3) -0.0014(3) 0.0019(3)
C10 0.0185(3) 0.0159(3) 0.0123(3) 0.0001(3) 0.0020(3) 0.0024(3)
C11 0.0170(4) 0.0211(4) 0.0154(3) 0.0006(3) -0.0010(3) -0.0033(3)
C12 0.0231(4) 0.0243(4) 0.0180(4) 0.0021(3) -0.0029(3) 0.0005(3)
C13 0.0371(5) 0.0195(4) 0.0225(4) -0.0012(3) -0.0025(4) -0.0059(4)
C14 0.0194(4) 0.0476(6) 0.0233(4) 0.0043(4) 0.0042(3) -0.0023(4)
C15 0.0182(3) 0.0162(4) 0.0160(3) -0.0004(3) 0.0007(3) 0.0009(3)
C16 0.0357(5) 0.0174(4) 0.0248(4) 0.0031(3) 0.0108(4) -0.0017(4)

loop_
_atom_type_symbol
_atom_type_description
_atom_type_scat_dispersion_real
_atom_type_scat_dispersion_imag
_atom_type_scat_source
C C 0.0033 0.0016 'International Tables Vol C Tables 4.2.6.8 and 6.1.1.4'
H H 0.0000 0.0000 'International Tables Vol C Tables 4.2.6.8 and 6.1.1.4'
N N 0.0061 0.0033 'International Tables Vol C Tables 4.2.6.8 and 6.1.1.4'
O O 0.0106 0.0060 'International Tables Vol C Tables 4.2.6.8 and 6.1.1.4'

loop_
_geom_angle_atom_site_label_1
_geom_angle_atom_site_label_2
_geom_angle_atom_site_label_3
_geom_angle
C7 N1 C1 123.55(7)
C7 N1 C9 116.59(7)
C1 N1 C9 119.73(7)
C10 O3 C11 120.98(6)
C15 O5 C16 115.08(7)
C6 C1 C2 119.60(7)
C6 C1 N1 118.97(7)
C2 C1 N1 121.37(7)
C3 C2 C1 119.03(8)
C3 C2 C15 119.93(7)
C1 C2 C15 121.02(7)
C4 C3 C2 121.01(8)
C4 C3 H3 119.5
C2 C3 H3 119.5
C5 C4 C3 119.58(8)
C5 C4 H4 120.2
C3 C4 H4 120.2
C4 C5 C6 119.99(8)
C4 C5 H5 120.0
C6 C5 H5 120.0
C1 C6 C5 120.78(8)
C1 C6 H6 119.6
C5 C6 H6 119.6
O1 C7 N1 120.30(7)
O1 C7 C8 122.25(7)
N1 C7 C8 117.41(7)
C7 C8 H8A 109.5
C7 C8 H8B 109.5
H8A C8 H8B 109.5
C7 C8 H8C 109.5
H8A C8 H8C 109.5
H8B C8 H8C 109.5
N1 C9 C10 111.71(7)
N1 C9 H9A 109.3
C10 C9 H9A 109.3
N1 C9 H9B 109.3
C10 C9 H9B 109.3
H9A C9 H9B 107.9
O2 C10 O3 126.68(8)
O2 C10 C9 124.37(7)
O3 C10 C9 108.93(7)
O3 C11 C14 110.42(7)
O3 C11 C13 108.85(7)
C14 C11 C13 113.06(8)
O3 C11 C12 101.98(7)
C14 C11 C12 110.74(8)
C13 C11 C12 111.22(7)
C11 C12 H12A 109.5
C11 C12 H12B 109.5
H12A C12 H12B 109.5
C11 C12 H12C 109.5
H12A C12 H12C 109.5
H12B C12 H12C 109.5
C11 C13 H13A 109.5
C11 C13 H13B 109.5
H13A C13 H13B 109.5
C11 C13 H13C 109.5
H13A C13 H13C 109.5
H13B C13 H13C 109.5
C11 C14 H14A 109.5
C11 C14 H14B 109.5
H14A C14 H14B 109.5
C11 C14 H14C 109.5
H14A C14 H14C 109.5
H14B C14 H14C 109.5
O4 C15 O5 123.22(8)
O4 C15 C2 125.68(8)
O5 C15 C2 111.11(7)
O5 C16 H16A 109.5
O5 C16 H16B 109.5
H16A C16 H16B 109.5
O5 C16 H16C 109.5
H16A C16 H16C 109.5
H16B C16 H16C 109.5

loop_
_geom_bond_atom_site_label_1
_geom_bond_atom_site_label_2
_geom_bond_distance
N1 C7 1.3653(10)
N1 C1 1.4308(10)
N1 C9 1.4508(10)
O1 C7 1.2288(10)
O2 C10 1.2058(10)
O3 C10 1.3357(9)
O3 C11 1.4861(10)
O4 C15 1.2045(11)
O5 C15 1.3434(10)
O5 C16 1.4454(11)
C1 C6 1.3937(12)
C1 C2 1.4055(11)
C2 C3 1.4038(11)
C2 C15 1.4953(11)
C3 C4 1.3915(12)
C3 H3 0.9500
C4 C5 1.3912(13)
C4 H4 0.9500
C5 C6 1.3943(12)
C5 H5 0.9500
C6 H6 0.9500
C7 C8 1.5049(11)
C8 H8A 0.9800
C8 H8B 0.9800
C8 H8C 0.9800
C9 C10 1.5220(11)
C9 H9A 0.9900
C9 H9B 0.9900
C11 C14 1.5214(13)
C11 C13 1.5225(13)
C11 C12 1.5239(12)
C12 H12A 0.9800
C12 H12B 0.9800
C12 H12C 0.9800
C13 H13A 0.9800
C13 H13B 0.9800
C13 H13C 0.9800
C14 H14A 0.9800
C14 H14B 0.9800
C14 H14C 0.9800
C16 H16A 0.9800
C16 H16B 0.9800
C16 H16C 0.9800

loop_
_cod_related_entry_id
_cod_related_entry_database
_cod_related_entry_code
1 ChemSpider 30660252
